data_6000592
loop_
_publ_author_name
'Ruchaud, N.'
'Grannec, J.'
'Tressaud, A.'
'Massa, W.'
'Hagenmuller, P.'

_publ_section_title
;
 Structural investigation of new ternary Palladium(II) and sodium
 fluorides
;
_journal_coden_ASTM CMCAEK
_journal_name_full
;
 Comptes Rendus de l'Academie des Sciences, Serie IIb: Mecanique,
 Physique, Chimie, Astronomie
;
_journal_page_first 1519
_journal_page_last 1525
_journal_volume 313
_journal_year 1991
_chemical_formula_sum 'F4 Na2 Pd'
_space_group_name_H-M_alt 'P 1 21/c 1'
_cell_angle_alpha 90.000
_cell_angle_beta 93.940
_cell_angle_gamma 90.000
_cell_length_a 3.4090
_cell_length_b 5.6150
_cell_length_c 9.9930
_cell_volume 190.83
_cod_database_code 6000592

loop_
_atom_site_label
_atom_site_fract_x
_atom_site_fract_y
_atom_site_fract_z
? ? ? ?
